data_7250136
loop_
_publ_author_name
'Feng, Yuying'
'Hua, Carol'
'van Koeverden, Martin P.'

_publ_section_title
;
 The effect of viologen counterions on the topologies of
 La(iii)--tetraoxolene metal--organic frameworks
;
_journal_issue 16
_journal_name_full CrystEngComm
_journal_page_first 2559
_journal_page_last 2569
_journal_paper_doi 10.1039/D5CE00026B
_journal_volume 27
_journal_year 2025
_chemical_formula_moiety 'C15 Cl5 La O10, C12 H12 N2, 3(H2 O)'
_chemical_formula_sum 'C27 H18 Cl5 La N2 O13'
_chemical_formula_weight 894.59
_space_group_crystal_system monoclinic
_space_group_IT_number 14
_space_group_name_Hall '-P 2ybc'
_space_group_name_H-M_alt 'P 1 21/c 1'
_atom_sites_solution_hydrogens mixed
_audit_creation_date 2024-04-17
_audit_creation_method
;
Olex2 1.5
(compiled 2022.04.07 svn.rca3783a0 for OlexSys, GUI svn.r6498)
;
_audit_update_record
;
2025-01-07 deposited with the CCDC.	2025-03-20 downloaded from the CCDC.
;
_cell_angle_alpha 90
_cell_angle_beta 108.089(3)
_cell_angle_gamma 90
_cell_formula_units_Z 4
_cell_length_a 11.7957(3)
_cell_length_b 26.3110(5)
_cell_length_c 10.5813(3)
_cell_measurement_reflns_used 12510
_cell_measurement_temperature 100.00(10)
_cell_measurement_theta_max 79.1670
_cell_measurement_theta_min 3.3460
_cell_volume 3121.67(14)
_computing_cell_refinement 'CrysAlisPro 1.171.42.49 (Rigaku OD, 2022)'
_computing_data_collection 'CrysAlisPro 1.171.42.49 (Rigaku OD, 2022)'
_computing_data_reduction 'CrysAlisPro 1.171.42.49 (Rigaku OD, 2022)'
_computing_molecular_graphics 'Olex2 1.5 (Dolomanov et al., 2009)'
_computing_publication_material 'Olex2 1.5 (Dolomanov et al., 2009)'
_computing_structure_refinement 'SHELXL 2018/3 (Sheldrick, 2015)'
_diffrn_ambient_environment N~2~
_diffrn_ambient_temperature 100.00(10)
_diffrn_detector 'Hybrid Pixel Array Detector'
_diffrn_detector_area_resol_mean 10.0000
_diffrn_detector_type HyPix
_diffrn_measured_fraction_theta_full 1.000
_diffrn_measured_fraction_theta_max 0.987
_diffrn_measurement_details
;
List of Runs (angles in degrees, time in seconds):

  # Type    Start    End  Width  t~exp~   \w     \q     \k     \f   Frames
#--------------------------------------------------------------------------
  1  \w     47.00  81.00   0.50    0.20    --  111.50-125.00  30.00   68
  2  \w     86.00 111.00   0.50    0.20    --  111.50-125.00  30.00   50
  3  \w     34.00  93.00   0.50    0.10    --   48.11-125.00 -30.00  118
  4  \w     41.00  85.00   0.50    0.10    --   48.11-125.00 -90.00   88
  5  \w     43.00 110.00   0.50    0.20    --  111.50-125.00-180.00  134
  6  \w     76.00 106.00   0.50    0.20    --  111.50-102.00 -55.35   60
  7  \w     58.00 107.00   0.50    0.20    --  111.50-125.00   0.00   98
  8  \w     82.00 107.00   0.50    0.20    --  111.50-102.00  30.22   50
  9  \w     46.00  72.00   0.50    0.20    --  111.50-102.00 -55.35   52
 10  \w     43.00  78.00   0.50    0.20    --  111.50-102.00  30.22   70
 11  \w     45.00 100.00   0.50    0.20    --  111.50 -94.00  30.00  110
 12  \w     77.00 106.00   0.50    0.20    --  111.50-103.00  84.75   58
 13  \w     48.00  73.00   0.50    0.20    --  111.50-103.00  84.75   50
 14  \w     58.00 107.00   0.50    0.20    --  111.50-112.00 177.42   98
 15  \w     77.00 102.00   0.50    0.20    --  111.50 -94.00 -30.00   50
 16  \w     42.00  70.00   0.50    0.20    --  111.50 -94.00 -30.00   56
 17  \w     53.00  95.00   0.50    0.20    --  111.50 -94.00 -90.00   84
 18  \w     41.00  67.00   0.50    0.20    --  111.50 -94.00-120.00   52
 19  \w     51.00 105.00   0.50    0.20    --  111.50 -94.00-150.00  108
 20  \w     79.00 105.00   0.50    0.20    --  111.50 -94.00-180.00   52
 21  \w     42.00  73.00   0.50    0.20    --  111.50 -94.00-180.00   62
 22  \w     76.00 102.00   0.50    0.20    --  111.50 -94.00-120.00   52
 23  \w     81.00 106.00   0.50    0.20    --  111.50 -93.00  71.15   50
 24  \w     79.00 104.00   0.50    0.20    --  111.50 -94.00 150.00   50
 25  \w     40.00  66.00   0.50    0.20    --  111.50 -93.00  71.15   52
 26  \w     -1.00  27.00   0.50    0.10    --   48.11 -19.00 -90.00   56
 27  \w     53.00  86.00   0.50    0.20    --  111.50 -77.00  60.00   66
 28  \w     41.00  69.00   0.50    0.20    --  111.50 -77.00  90.00   56
 29  \w     40.00  65.00   0.50    0.20    --  111.50 -61.00  90.00   50
 30  \w     40.00  65.00   0.50    0.20    --  111.50 -61.00  60.00   50
 31  \w     40.00  68.00   0.50    0.20    --  111.50 -61.00-120.00   56
 32  \w     40.00  69.00   0.50    0.20    --  111.50 -77.00-180.00   58
 33  \w     45.00  71.00   0.50    0.20    --  111.50 -61.00-150.00   52
 34  \w     41.00  67.00   0.50    0.20    --  111.50 -61.00 -90.00   52
 35  \w     43.00  71.00   0.50    0.20    --  111.50 -61.00 -60.00   56
 36  \w    102.00 153.00   0.50    0.20    --  111.50  15.00  30.00  102
 37  \w     99.00 146.00   0.50    0.20    --  111.50  61.00  90.00   94
 38  \w    102.00 140.00   0.50    0.20    --  111.50  45.00-120.00   76
 39  \w    101.00 151.00   0.50    0.20    --  111.50  30.00-180.00  100
 40  \w    118.00 144.00   0.50    0.20    --  111.50  61.00-180.00   52
 41  \w    149.00 178.00   0.50    0.20    --  111.50  61.00-180.00   58
 42  \w    149.00 176.00   0.50    0.20    --  111.50  45.00-120.00   54
 43  \w    104.00 177.00   0.50    0.20    --  111.50  30.00-120.00  146
 44  \w    115.00 178.00   0.50    0.20    --  111.50  15.00 -60.00  126
 45  \w    103.00 162.00   0.50    0.20    --  111.50  15.00 -30.00  118
 46  \w    102.00 164.00   0.50    0.20    --  111.50  30.00  60.00  124
 47  \w    109.00 167.00   0.50    0.20    --  111.50  30.00 150.00  116
 48  \w    -68.00  22.00   0.50    0.10    --  -48.11  77.00  90.00  180
 49  \w    -44.00  24.00   0.50    0.10    --  -48.11  38.00  60.00  136
 50  \w    -28.00  23.00   0.50    0.10    --  -48.11  19.00 150.00  102
 51  \w    -51.00 -26.00   0.50    0.20    --  -90.00  45.00 -60.00   50
 52  \w    -41.00  24.00   0.50    0.10    --  -48.11  38.00-180.00  130
 53  \w   -155.00 -86.00   0.50    0.20    --  -90.00 -30.00-150.00  138
 54  \w    -53.00 -13.00   0.50    0.10    --  -48.11 125.00-120.00   80
;
_diffrn_measurement_device 'four-circle diffractometer'
_diffrn_measurement_device_type 'XtaLAB Synergy, Dualflex, HyPix'
_diffrn_measurement_method '\w scans'
_diffrn_orient_matrix_type 'CrysAlisPro convention (1999,Acta A55,543-557)'
_diffrn_orient_matrix_UB_11 -0.0778618000
_diffrn_orient_matrix_UB_12 0.0279002000
_diffrn_orient_matrix_UB_13 -0.1248101000
_diffrn_orient_matrix_UB_21 0.0862003000
_diffrn_orient_matrix_UB_22 0.0455481000
_diffrn_orient_matrix_UB_23 0.0331674000
_diffrn_orient_matrix_UB_31 0.0734325000
_diffrn_orient_matrix_UB_32 -0.0239763000
_diffrn_orient_matrix_UB_33 -0.0823017000
_diffrn_radiation_monochromator mirror
_diffrn_radiation_probe x-ray
_diffrn_radiation_type 'Cu K\a'
_diffrn_radiation_wavelength 1.54184
_diffrn_reflns_av_R_equivalents 0.1074
_diffrn_reflns_av_unetI/netI 0.0610
_diffrn_reflns_Laue_measured_fraction_full 1.000
_diffrn_reflns_Laue_measured_fraction_max 0.987
_diffrn_reflns_limit_h_max 14
_diffrn_reflns_limit_h_min -13
_diffrn_reflns_limit_k_max 33
_diffrn_reflns_limit_k_min -33
_diffrn_reflns_limit_l_max 12
_diffrn_reflns_limit_l_min -13
_diffrn_reflns_number 45204
_diffrn_reflns_point_group_measured_fraction_full 1.000
_diffrn_reflns_point_group_measured_fraction_max 0.987
_diffrn_reflns_theta_full 67.684
_diffrn_reflns_theta_max 79.871
_diffrn_reflns_theta_min 3.359
_diffrn_source 'micro-focus sealed X-ray tube'
_diffrn_source_type 'PhotonJet (Cu) X-ray Source'
_exptl_absorpt_coefficient_mu 15.151
_exptl_absorpt_correction_T_max 0.552
_exptl_absorpt_correction_T_min 0.325
_exptl_absorpt_correction_type gaussian
_exptl_absorpt_process_details
;
CrysAlisPro 1.171.42.49 (Rigaku Oxford Diffraction, 2022)
Numerical absorption correction based on gaussian integration over
a multifaceted crystal model
Empirical absorption correction using spherical harmonics,
implemented in SCALE3 ABSPACK scaling algorithm.
;
_exptl_crystal_colour violet
_exptl_crystal_colour_primary violet
_exptl_crystal_density_diffrn 1.903
_exptl_crystal_description needle
_exptl_crystal_F_000 1760
_exptl_crystal_size_max 0.124
_exptl_crystal_size_mid 0.065
_exptl_crystal_size_min 0.058
_refine_diff_density_max 1.116
_refine_diff_density_min -2.502
_refine_diff_density_rms 0.171
_refine_ls_extinction_method none
_refine_ls_goodness_of_fit_ref 1.142
_refine_ls_hydrogen_treatment mixed
_refine_ls_matrix_type full
_refine_ls_number_parameters 451
_refine_ls_number_reflns 6725
_refine_ls_number_restraints 9
_refine_ls_restrained_S_all 1.141
_refine_ls_R_factor_all 0.0582
_refine_ls_R_factor_gt 0.0494
_refine_ls_shift/su_max 0.001
_refine_ls_shift/su_mean 0.000
_refine_ls_structure_factor_coef Fsqd
_refine_ls_weighting_details 'w=1/[\s^2^(Fo^2^)+(0.0656P)^2^+8.2914P] where P=(Fo^2^+2Fc^2^)/3'
_refine_ls_weighting_scheme calc
_refine_ls_wR_factor_gt 0.1311
_refine_ls_wR_factor_ref 0.1380
_reflns_Friedel_coverage 0.000
_reflns_number_gt 5754
_reflns_number_total 6725
_reflns_threshold_expression 'I > 2\s(I)'
_cod_data_source_file d5ce00026b2.cif
_cod_data_source_block mf-1-15b_2_1-mask_smrt_abs_a
_cod_depositor_comments 'Adding full bibliography for 7250132--7250140.cif.'
_cod_database_code 7250136
_shelx_shelxl_version_number 2018/3
_chemical_oxdiff_formula 'C27 H18 N2 O13 Cl5 La '
_chemical_oxdiff_usercomment 'Purple plate in oil'
_shelx_space_group_comment
;
The symmetry employed for this shelxl refinement is uniquely defined
by the following loop, which should always be used as a source of
symmetry information in preference to the above space-group names.
They are only intended as comments.
;
_shelx_estimated_absorpt_t_max 0.474
_shelx_estimated_absorpt_t_min 0.255
_olex2_refinement_description
;
1. Fixed Uiso
 At 1.2 times of:
  All C(H) groups, All C(H,H) groups
 At 1.5 times of:
  All O(H,H) groups
2. Restrained distances
 O45-H45A = O45-H45B
 0.84 with sigma of 0.02
 H45A-H45B
 1.34 with sigma of 0.04
 O46-H46A = O46-H46B
 0.84 with sigma of 0.02
 H46A-H46B
 1.34 with sigma of 0.04
 O47-H47A = O47-H47B
 0.84 with sigma of 0.02
 H47A-H47B
 1.34 with sigma of 0.04
3.a Secondary CH2 refined with riding coordinates:
 C43(H43A,H43B), C44(H44A,H44B)
3.b Aromatic/amide H refined with riding coordinates:
 C32(H32), C33(H33), C34(H34), C35(H35), C38(H38), C39(H39), C40(H40), C41(H41)
;
_olex2_submission_special_instructions 'No special instructions were received'
_oxdiff_exptl_absorpt_empirical_details
;
Empirical correction (ABSPACK) includes:
- Absorption correction using spherical harmonics
- Frame scaling
;
_oxdiff_exptl_absorpt_empirical_full_max 1.580
_oxdiff_exptl_absorpt_empirical_full_min 0.683

loop_
_space_group_symop_operation_xyz
'x, y, z'
'-x, y+1/2, -z+1/2'
'-x, -y, -z'
'x, -y-1/2, z-1/2'

loop_
_atom_site_label
_atom_site_type_symbol
_atom_site_fract_x
_atom_site_fract_y
_atom_site_fract_z
_atom_site_U_iso_or_equiv
_atom_site_adp_type
_atom_site_occupancy
_atom_site_site_symmetry_order
_atom_site_calc_flag
_atom_site_refinement_flags_posn
_atom_site_refinement_flags_adp
_atom_site_refinement_flags_occupancy
_atom_site_disorder_assembly
_atom_site_disorder_group
C2 C 0.5559(5) 0.4512(2) 1.0019(6) 0.0222(11) Uani 1 1 d . . . . .
C3 C 0.4808(5) 0.4584(2) 1.0788(6) 0.0205(11) Uani 1 1 d . . . . .
C4 C 0.4179(5) 0.5035(2) 1.0782(5) 0.0203(11) Uani 1 1 d . . . . .
O5 O 0.3419(3) 0.51129(15) 1.1363(4) 0.0193(8) Uani 1 1 d . . . . .
Cl6 Cl 0.45876(12) 0.40792(5) 1.17610(14) 0.0234(3) Uani 1 1 d . . . . .
O7 O 0.8993(3) 0.43130(15) 0.8106(4) 0.0203(8) Uani 1 1 d . . . . .
C8 C 0.9504(5) 0.4644(2) 0.8948(6) 0.0181(10) Uani 1 1 d . . . . .
C9 C 1.0280(5) 0.5014(2) 0.8766(5) 0.0175(10) Uani 1 1 d . . . . .
C10 C 1.0785(5) 0.5383(2) 0.9738(5) 0.0172(10) Uani 1 1 d . . . . .
O11 O 1.1439(3) 0.57354(14) 0.9629(4) 0.0197(8) Uani 1 1 d . . . . .
Cl12 Cl 1.05107(12) 0.50636(5) 0.72222(13) 0.0232(3) Uani 1 1 d . . . . .
La1 La 0.70515(3) 0.39107(2) 0.81410(3) 0.01457(11) Uani 1 1 d . . . . .
O1 O 0.6040(4) 0.40960(14) 0.9896(4) 0.0207(8) Uani 1 1 d . . . . .
O13 O 0.6940(4) 0.44225(15) 0.6075(4) 0.0217(8) Uani 1 1 d . . . . .
C14 C 0.6062(5) 0.4704(2) 0.5525(5) 0.0178(10) Uani 1 1 d . . . . .
C15 C 0.6039(5) 0.5075(2) 0.4577(6) 0.0202(11) Uani 1 1 d . . . . .
C16 C 0.5048(5) 0.5385(2) 0.4033(6) 0.0207(11) Uani 1 1 d . . . . .
O17 O 0.4977(4) 0.57263(14) 0.3193(4) 0.0207(8) Uani 1 1 d . . . . .
Cl18 Cl 0.72926(11) 0.51624(5) 0.40755(14) 0.0220(3) Uani 1 1 d . . . . .
C19 C 0.8348(5) 0.2595(2) 0.5798(6) 0.0198(11) Uani 1 1 d . . . . .
C20 C 0.7773(5) 0.2188(2) 0.5006(6) 0.0198(11) Uani 1 1 d . . . . .
C21 C 0.6416(5) 0.2216(2) 0.4387(6) 0.0228(11) Uani 1 1 d . . . . .
C22 C 0.5801(5) 0.2622(2) 0.4715(6) 0.0261(12) Uani 1 1 d . . . . .
C23 C 0.6360(5) 0.2999(2) 0.5621(6) 0.0209(11) Uani 1 1 d . . . . .
C24 C 0.7733(5) 0.2986(2) 0.6217(6) 0.0202(11) Uani 1 1 d . . . . .
O25 O 0.8273(4) 0.18002(14) 0.4747(4) 0.0209(8) Uani 1 1 d . . . . .
O26 O 0.5951(4) 0.18600(15) 0.3602(4) 0.0226(8) Uani 1 1 d . . . . .
O27 O 0.5853(4) 0.33586(15) 0.6006(4) 0.0243(8) Uani 1 1 d . . . . .
O28 O 0.8201(4) 0.33261(15) 0.7012(4) 0.0214(8) Uani 1 1 d . . . . .
Cl29 Cl 0.99040(12) 0.25941(5) 0.64130(14) 0.0237(3) Uani 1 1 d . . . . .
Cl30 Cl 0.42658(14) 0.26455(6) 0.39689(19) 0.0409(4) Uani 1 1 d . . . . .
N31 N 0.0236(4) 0.35168(18) 0.3945(5) 0.0212(9) Uani 1 1 d . . . . .
C32 C -0.0719(5) 0.3512(2) 0.2866(6) 0.0243(12) Uani 1 1 d . . . . .
H32 H -0.065847 0.336743 0.206673 0.029 Uiso 1 1 calc R U . . .
C33 C -0.1796(5) 0.3711(2) 0.2886(6) 0.0221(11) Uani 1 1 d . . . . .
H33 H -0.247341 0.370352 0.211235 0.026 Uiso 1 1 calc R U . . .
C34 C -0.1869(5) 0.3924(2) 0.4059(6) 0.0229(12) Uani 1 1 d . . . . .
H34 H -0.260517 0.405330 0.411141 0.027 Uiso 1 1 calc R U . . .
C35 C -0.0841(5) 0.3945(2) 0.5163(6) 0.0213(11) Uani 1 1 d . . . . .
H35 H -0.086708 0.411143 0.595078 0.026 Uiso 1 1 calc R U . . .
C36 C 0.0207(5) 0.3729(2) 0.5120(6) 0.0192(11) Uani 1 1 d . . . . .
C37 C 0.1288(5) 0.3693(2) 0.6298(6) 0.0201(11) Uani 1 1 d . . . . .
C38 C 0.1245(6) 0.3757(2) 0.7572(6) 0.0247(12) Uani 1 1 d . . . . .
H38 H 0.050665 0.382443 0.772386 0.030 Uiso 1 1 calc R U . . .
C39 C 0.2289(6) 0.3721(2) 0.8636(7) 0.0285(13) Uani 1 1 d . . . . .
H39 H 0.227295 0.378218 0.951506 0.034 Uiso 1 1 calc R U . . .
C40 C 0.3350(6) 0.3597(2) 0.8417(6) 0.0278(13) Uani 1 1 d . . . . .
H40 H 0.406286 0.356488 0.914206 0.033 Uiso 1 1 calc R U . . .
C41 C 0.3358(5) 0.3522(2) 0.7126(6) 0.0230(11) Uani 1 1 d . . . . .
H41 H 0.407451 0.342496 0.695979 0.028 Uiso 1 1 calc R U . . .
N42 N 0.2355(4) 0.35849(18) 0.6113(5) 0.0216(10) Uani 1 1 d . . . . .
C43 C 0.2412(6) 0.3557(3) 0.4746(6) 0.0276(13) Uani 1 1 d . . . . .
H43A H 0.316108 0.338958 0.474012 0.033 Uiso 1 1 calc R U . . .
H43B H 0.239641 0.390398 0.437737 0.033 Uiso 1 1 calc R U . . .
C44 C 0.1346(6) 0.3255(2) 0.3909(7) 0.0296(13) Uani 1 1 d . . . . .
H44A H 0.136326 0.323249 0.298160 0.035 Uiso 1 1 calc R U . . .
H44B H 0.137121 0.290614 0.426633 0.035 Uiso 1 1 calc R U . . .
O45 O 0.7895(5) 0.5607(2) 0.7543(6) 0.0423(12) Uani 1 1 d D . . . .
H45A H 0.750(8) 0.549(3) 0.802(9) 0.063 Uiso 1 1 d D U . . .
H45B H 0.819(9) 0.535(2) 0.728(10) 0.063 Uiso 1 1 d D U . . .
O46 O 0.9054(5) 0.6411(2) 0.9194(6) 0.0452(13) Uani 1 1 d D . . . .
H46A H 0.899(8) 0.612(2) 0.883(10) 0.068 Uiso 1 1 d D U . . .
H46B H 0.979(3) 0.646(4) 0.954(10) 0.068 Uiso 1 1 d D U . . .
O47 O 0.7666(6) 0.7322(3) 0.9083(8) 0.0615(17) Uani 1 1 d D . . . .
H47A H 0.807(8) 0.705(2) 0.920(13) 0.092 Uiso 1 1 d D U . . .
H47B H 0.694(3) 0.723(4) 0.891(14) 0.092 Uiso 1 1 d D U . . .

loop_
_atom_site_aniso_label
_atom_site_aniso_U_11
_atom_site_aniso_U_22
_atom_site_aniso_U_33
_atom_site_aniso_U_23
_atom_site_aniso_U_13
_atom_site_aniso_U_12
C2 0.026(3) 0.019(3) 0.021(3) 0.000(2) 0.006(2) -0.004(2)
C3 0.028(3) 0.018(2) 0.019(3) 0.002(2) 0.012(2) 0.001(2)
C4 0.020(3) 0.027(3) 0.014(3) 0.001(2) 0.006(2) -0.003(2)
O5 0.0199(19) 0.0232(19) 0.0191(19) 0.0001(15) 0.0122(16) 0.0025(15)
Cl6 0.0301(7) 0.0204(6) 0.0257(7) 0.0037(5) 0.0173(6) 0.0024(5)
O7 0.0208(19) 0.0213(18) 0.0194(19) -0.0033(15) 0.0069(16) -0.0013(15)
C8 0.020(3) 0.015(2) 0.020(3) 0.0006(19) 0.008(2) 0.0035(19)
C9 0.020(3) 0.018(2) 0.017(3) 0.000(2) 0.009(2) -0.005(2)
C10 0.018(2) 0.018(2) 0.019(3) 0.0015(19) 0.011(2) 0.0001(19)
O11 0.024(2) 0.0146(17) 0.022(2) -0.0029(14) 0.0090(16) -0.0026(14)
Cl12 0.0292(7) 0.0242(6) 0.0208(6) -0.0037(5) 0.0143(5) -0.0070(5)
La1 0.01671(16) 0.01342(15) 0.01528(16) 0.00031(10) 0.00742(11) 0.00022(10)
O1 0.0244(19) 0.0163(18) 0.023(2) -0.0020(15) 0.0089(16) 0.0027(15)
O13 0.0234(19) 0.0237(19) 0.020(2) 0.0022(15) 0.0096(16) 0.0053(16)
C14 0.021(3) 0.017(2) 0.018(3) -0.003(2) 0.009(2) 0.0022(19)
C15 0.021(3) 0.021(3) 0.021(3) -0.003(2) 0.009(2) 0.000(2)
C16 0.023(3) 0.019(2) 0.023(3) -0.001(2) 0.012(2) 0.000(2)
O17 0.027(2) 0.0181(18) 0.0191(19) 0.0038(15) 0.0092(16) 0.0009(15)
Cl18 0.0214(6) 0.0217(6) 0.0277(7) 0.0058(5) 0.0145(5) 0.0036(5)
C19 0.021(3) 0.017(2) 0.020(3) 0.000(2) 0.004(2) 0.000(2)
C20 0.026(3) 0.018(2) 0.018(3) 0.006(2) 0.011(2) 0.003(2)
C21 0.030(3) 0.020(3) 0.018(3) 0.001(2) 0.007(2) 0.000(2)
C22 0.023(3) 0.026(3) 0.028(3) -0.005(2) 0.005(2) 0.003(2)
C23 0.024(3) 0.019(2) 0.022(3) 0.004(2) 0.011(2) 0.001(2)
C24 0.025(3) 0.016(2) 0.020(3) 0.002(2) 0.008(2) -0.001(2)
O25 0.025(2) 0.0164(18) 0.025(2) -0.0016(15) 0.0118(16) 0.0016(15)
O26 0.024(2) 0.0193(18) 0.023(2) -0.0025(15) 0.0053(16) 0.0000(15)
O27 0.025(2) 0.0216(19) 0.029(2) -0.0047(16) 0.0120(17) 0.0027(16)
O28 0.026(2) 0.0205(19) 0.0185(19) -0.0034(15) 0.0091(16) -0.0049(15)
Cl29 0.0204(6) 0.0194(6) 0.0313(7) -0.0039(5) 0.0079(5) -0.0012(5)
Cl30 0.0220(7) 0.0354(8) 0.0575(11) -0.0250(7) 0.0013(7) 0.0063(6)
N31 0.024(2) 0.020(2) 0.021(2) 0.0004(18) 0.0098(19) 0.0034(18)
C32 0.029(3) 0.024(3) 0.022(3) -0.002(2) 0.010(2) -0.001(2)
C33 0.026(3) 0.023(3) 0.018(3) -0.001(2) 0.009(2) 0.002(2)
C34 0.021(3) 0.018(3) 0.029(3) 0.003(2) 0.007(2) 0.001(2)
C35 0.025(3) 0.018(2) 0.027(3) 0.002(2) 0.016(2) -0.003(2)
C36 0.024(3) 0.014(2) 0.023(3) 0.000(2) 0.014(2) -0.001(2)
C37 0.024(3) 0.017(2) 0.021(3) 0.001(2) 0.009(2) -0.003(2)
C38 0.026(3) 0.022(3) 0.030(3) -0.002(2) 0.014(2) 0.001(2)
C39 0.034(3) 0.028(3) 0.024(3) -0.002(2) 0.009(3) 0.002(2)
C40 0.029(3) 0.024(3) 0.028(3) -0.002(2) 0.006(3) -0.005(2)
C41 0.023(3) 0.017(2) 0.032(3) 0.002(2) 0.012(2) -0.003(2)
N42 0.020(2) 0.019(2) 0.028(3) -0.0001(19) 0.012(2) -0.0005(18)
C43 0.025(3) 0.034(3) 0.029(3) -0.001(2) 0.016(3) 0.004(2)
C44 0.027(3) 0.030(3) 0.032(3) -0.009(3) 0.009(3) 0.008(2)
O45 0.038(3) 0.047(3) 0.049(3) 0.019(2) 0.023(2) 0.010(2)
O46 0.039(3) 0.050(3) 0.052(3) 0.011(3) 0.022(3) 0.005(2)
O47 0.048(4) 0.054(4) 0.083(5) 0.003(3) 0.021(4) 0.004(3)

loop_
_atom_type_symbol
_atom_type_description
_atom_type_scat_dispersion_real
_atom_type_scat_dispersion_imag
_atom_type_scat_source
C C 0.0181 0.0091 'International Tables Vol C Tables 4.2.6.8 and 6.1.1.4'
H H 0.0000 0.0000 'International Tables Vol C Tables 4.2.6.8 and 6.1.1.4'
N N 0.0311 0.0180 'International Tables Vol C Tables 4.2.6.8 and 6.1.1.4'
O O 0.0492 0.0322 'International Tables Vol C Tables 4.2.6.8 and 6.1.1.4'
Cl Cl 0.3639 0.7018 'International Tables Vol C Tables 4.2.6.8 and 6.1.1.4'
La La -1.4094 9.0376 'International Tables Vol C Tables 4.2.6.8 and 6.1.1.4'

loop_
_exptl_crystal_face_index_h
_exptl_crystal_face_index_k
_exptl_crystal_face_index_l
_exptl_crystal_face_perp_dist
-6 11 0 0.0393
5 -11 0 0.0245
2 2 -7 0.0748
-3 -1 7 0.0471
-5 -13 -1 0.0301
6 -10 -2 0.0318
4 -11 2 0.0257
-5 11 -1 0.0412
-6 10 3 0.0403
-2 -14 -3 0.0347
-7 -6 3 0.0306
2 14 3 0.0395
-2 15 -2 0.0449
4 4 -6 0.0664
5 12 0 0.0274
6 10 -1 0.0317

loop_
_geom_angle_atom_site_label_1
_geom_angle_atom_site_label_2
_geom_angle_atom_site_label_3
_geom_angle
_geom_angle_site_symmetry_1
_geom_angle_site_symmetry_3
_geom_angle_publ_flag
C3 C2 C4 119.1(5) . 3_667 ?
O1 C2 C3 124.8(5) . . ?
O1 C2 C4 116.1(5) . 3_667 ?
C2 C3 C4 123.2(5) . . ?
C2 C3 Cl6 118.6(4) . . ?
C4 C3 Cl6 118.1(4) . . ?
C3 C4 C2 117.4(5) . 3_667 ?
O5 C4 C2 116.0(5) . 3_667 ?
O5 C4 C3 126.6(5) . . ?
C4 O5 La1 118.1(4) . 3_667 ?
C8 O7 La1 121.0(3) . . ?
O7 C8 C9 125.3(5) . . ?
O7 C8 C10 114.8(5) . 3_767 ?
C9 C8 C10 119.9(5) . 3_767 ?
C8 C9 C10 122.0(5) . . ?
C8 C9 Cl12 118.9(4) . . ?
C10 C9 Cl12 118.8(4) . . ?
C9 C10 C8 118.1(5) . 3_767 ?
O11 C10 C8 116.1(5) . 3_767 ?
O11 C10 C9 125.8(5) . . ?
C10 O11 La1 116.6(3) . 3_767 ?
O7 La1 O5 81.23(12) . 3_667 ?
O7 La1 O11 60.31(12) . 3_767 ?
O7 La1 O1 124.13(13) . . ?
O7 La1 O13 64.59(13) . . ?
O7 La1 O17 122.10(12) . 3_666 ?
O7 La1 O25 89.43(12) . 4_566 ?
O7 La1 O26 148.86(13) . 4_566 ?
O7 La1 O27 117.09(12) . . ?
O7 La1 O28 68.56(12) . . ?
O11 La1 O5 67.40(12) 3_767 3_667 ?
O11 La1 O27 166.52(12) 3_767 . ?
O1 La1 O5 60.49(12) . 3_667 ?
O1 La1 O11 67.69(12) . 3_767 ?
O1 La1 O17 76.16(13) . 3_666 ?
O1 La1 O25 87.25(12) . 4_566 ?
O1 La1 O27 118.22(13) . . ?
O1 La1 O28 152.32(12) . . ?
O13 La1 O5 72.84(12) . 3_667 ?
O13 La1 O11 114.99(13) . 3_767 ?
O13 La1 O1 128.04(12) . . ?
O13 La1 O17 62.37(12) . 3_666 ?
O13 La1 O25 143.56(12) . 4_566 ?
O13 La1 O27 71.92(13) . . ?
O13 La1 O28 79.13(12) . . ?
O17 La1 O5 62.64(12) 3_666 3_667 ?
O17 La1 O11 128.07(12) 3_666 3_767 ?
O17 La1 O25 148.46(12) 3_666 4_566 ?
O17 La1 O27 65.16(12) 3_666 . ?
O17 La1 O28 120.28(13) 3_666 . ?
O25 La1 O5 130.63(12) 4_566 3_667 ?
O25 La1 O11 65.97(12) 4_566 3_767 ?
O25 La1 O27 101.41(12) 4_566 . ?
O26 La1 O5 124.91(12) 4_566 3_667 ?
O26 La1 O11 110.67(12) 4_566 3_767 ?
O26 La1 O1 68.23(13) 4_566 . ?
O26 La1 O13 134.26(13) 4_566 . ?
O26 La1 O17 87.58(13) 4_566 3_666 ?
O26 La1 O25 61.20(12) 4_566 4_566 ?
O26 La1 O27 64.05(13) 4_566 . ?
O26 La1 O28 89.20(13) 4_566 . ?
O27 La1 O5 126.03(12) . 3_667 ?
O28 La1 O5 145.46(12) . 3_667 ?
O28 La1 O11 108.56(12) . 3_767 ?
O28 La1 O25 67.28(12) . 4_566 ?
O28 La1 O27 60.19(12) . . ?
C2 O1 La1 124.8(4) . . ?
C14 O13 La1 121.7(3) . . ?
O13 C14 C15 125.0(5) . . ?
O13 C14 C16 115.2(5) . 3_666 ?
C15 C14 C16 119.8(5) . 3_666 ?
C14 C15 C16 122.2(5) . . ?
C14 C15 Cl18 119.0(4) . . ?
C16 C15 Cl18 118.7(4) . . ?
C15 C16 C14 118.0(5) . 3_666 ?
O17 C16 C14 116.8(5) . 3_666 ?
O17 C16 C15 125.2(5) . . ?
C16 O17 La1 120.4(4) . 3_666 ?
C20 C19 C24 123.2(5) . . ?
C20 C19 Cl29 118.7(4) . . ?
C24 C19 Cl29 117.9(4) . . ?
C19 C20 C21 117.9(5) . . ?
O25 C20 C19 125.6(5) . . ?
O25 C20 C21 116.5(5) . . ?
C22 C21 C20 119.0(5) . . ?
O26 C21 C20 115.5(5) . . ?
O26 C21 C22 125.5(6) . . ?
C21 C22 Cl30 117.6(5) . . ?
C23 C22 C21 123.0(6) . . ?
C23 C22 Cl30 119.5(5) . . ?
C22 C23 C24 118.6(5) . . ?
O27 C23 C22 126.0(6) . . ?
O27 C23 C24 115.4(5) . . ?
C19 C24 C23 117.7(5) . . ?
O28 C24 C19 125.4(5) . . ?
O28 C24 C23 116.9(5) . . ?
C20 O25 La1 121.3(4) . 4_565 ?
C21 O26 La1 125.3(4) . 4_565 ?
C23 O27 La1 120.1(4) . . ?
C24 O28 La1 124.1(4) . . ?
C32 N31 C36 121.9(5) . . ?
C32 N31 C44 119.3(5) . . ?
C36 N31 C44 118.7(5) . . ?
N31 C32 H32 119.3 . . ?
N31 C32 C33 121.4(5) . . ?
C33 C32 H32 119.3 . . ?
C32 C33 H33 120.7 . . ?
C32 C33 C34 118.7(6) . . ?
C34 C33 H33 120.7 . . ?
C33 C34 H34 120.5 . . ?
C33 C34 C35 119.0(5) . . ?
C35 C34 H34 120.5 . . ?
C34 C35 H35 119.6 . . ?
C36 C35 C34 120.7(6) . . ?
C36 C35 H35 119.6 . . ?
N31 C36 C35 118.3(5) . . ?
N31 C36 C37 118.6(5) . . ?
C35 C36 C37 123.0(5) . . ?
C38 C37 C36 122.1(5) . . ?
N42 C37 C36 118.9(5) . . ?
N42 C37 C38 118.9(5) . . ?
C37 C38 H38 120.3 . . ?
C37 C38 C39 119.5(6) . . ?
C39 C38 H38 120.3 . . ?
C38 C39 H39 119.9 . . ?
C40 C39 C38 120.1(6) . . ?
C40 C39 H39 119.9 . . ?
C39 C40 H40 120.5 . . ?
C39 C40 C41 119.0(6) . . ?
C41 C40 H40 120.5 . . ?
C40 C41 H41 120.1 . . ?
N42 C41 C40 119.8(6) . . ?
N42 C41 H41 120.1 . . ?
C37 N42 C43 118.5(5) . . ?
C41 N42 C37 122.5(5) . . ?
C41 N42 C43 118.9(5) . . ?
N42 C43 H43A 110.0 . . ?
N42 C43 H43B 110.0 . . ?
N42 C43 C44 108.5(5) . . ?
H43A C43 H43B 108.4 . . ?
C44 C43 H43A 110.0 . . ?
C44 C43 H43B 110.0 . . ?
N31 C44 C43 108.6(5) . . ?
N31 C44 H44A 110.0 . . ?
N31 C44 H44B 110.0 . . ?
C43 C44 H44A 110.0 . . ?
C43 C44 H44B 110.0 . . ?
H44A C44 H44B 108.4 . . ?
H45A O45 H45B 106(5) . . ?
H46A O46 H46B 107(5) . . ?
H47A O47 H47B 105(5) . . ?

loop_
_geom_bond_atom_site_label_1
_geom_bond_atom_site_label_2
_geom_bond_distance
_geom_bond_site_symmetry_2
_geom_bond_publ_flag
C2 C3 1.389(8) . ?
C2 C4 1.549(8) 3_667 ?
C2 O1 1.257(7) . ?
C3 C4 1.399(8) . ?
C3 Cl6 1.748(6) . ?
C4 O5 1.251(7) . ?
O5 La1 2.714(4) 3_667 ?
O7 C8 1.256(7) . ?
O7 La1 2.534(4) . ?
C8 C9 1.392(7) . ?
C8 C10 1.533(7) 3_767 ?
C9 C10 1.404(8) . ?
C9 Cl12 1.742(5) . ?
C10 O11 1.235(7) . ?
O11 La1 2.645(4) 3_767 ?
La1 O1 2.547(4) . ?
La1 O13 2.536(4) . ?
La1 O17 2.556(4) 3_666 ?
La1 O25 2.635(4) 4_566 ?
La1 O26 2.535(4) 4_566 ?
La1 O27 2.689(4) . ?
La1 O28 2.576(4) . ?
O13 C14 1.260(7) . ?
C14 C15 1.393(8) . ?
C14 C16 1.538(7) 3_666 ?
C15 C16 1.395(8) . ?
C15 Cl18 1.735(6) . ?
C16 O17 1.249(7) . ?
C19 C20 1.398(8) . ?
C19 C24 1.406(8) . ?
C19 Cl29 1.747(6) . ?
C20 C21 1.532(8) . ?
C20 O25 1.251(7) . ?
C21 C22 1.395(8) . ?
C21 O26 1.259(7) . ?
C22 C23 1.393(8) . ?
C22 Cl30 1.737(6) . ?
C23 C24 1.545(8) . ?
C23 O27 1.254(7) . ?
C24 O28 1.235(7) . ?
N31 C32 1.331(8) . ?
N31 C36 1.373(7) . ?
N31 C44 1.490(7) . ?
C32 H32 0.9500 . ?
C32 C33 1.381(8) . ?
C33 H33 0.9500 . ?
C33 C34 1.388(8) . ?
C34 H34 0.9500 . ?
C34 C35 1.400(9) . ?
C35 H35 0.9500 . ?
C35 C36 1.374(8) . ?
C36 C37 1.484(8) . ?
C37 C38 1.375(8) . ?
C37 N42 1.363(7) . ?
C38 H38 0.9500 . ?
C38 C39 1.391(9) . ?
C39 H39 0.9500 . ?
C39 C40 1.380(9) . ?
C40 H40 0.9500 . ?
C40 C41 1.384(9) . ?
C41 H41 0.9500 . ?
C41 N42 1.337(8) . ?
N42 C43 1.470(8) . ?
C43 H43A 0.9900 . ?
C43 H43B 0.9900 . ?
C43 C44 1.518(9) . ?
C44 H44A 0.9900 . ?
C44 H44B 0.9900 . ?
O45 H45A 0.84(2) . ?
O45 H45B 0.85(2) . ?
O46 H46A 0.85(2) . ?
O46 H46B 0.85(2) . ?
O47 H47A 0.85(2) . ?
O47 H47B 0.86(2) . ?

loop_
_geom_torsion_atom_site_label_1
_geom_torsion_atom_site_label_2
_geom_torsion_atom_site_label_3
_geom_torsion_atom_site_label_4
_geom_torsion
_geom_torsion_site_symmetry_1
_geom_torsion_site_symmetry_2
_geom_torsion_site_symmetry_3
_geom_torsion_site_symmetry_4
_geom_torsion_publ_flag
C2 C3 C4 C2 -6.2(9) . . . 3_667 ?
C2 C3 C4 O5 173.9(6) . . . . ?
C2 C4 O5 La1 -20.8(6) 3_667 . . 3_667 ?
C3 C2 O1 La1 166.6(4) . . . . ?
C3 C4 O5 La1 159.1(5) . . . 3_667 ?
C4 C2 C3 C4 6.3(10) 3_667 . . . ?
C4 C2 C3 Cl6 -176.4(4) 3_667 . . . ?
C4 C2 O1 La1 -12.1(7) 3_667 . . . ?
Cl6 C3 C4 C2 176.5(4) . . . 3_667 ?
Cl6 C3 C4 O5 -3.4(8) . . . . ?
O7 C8 C9 C10 177.7(5) . . . . ?
O7 C8 C9 Cl12 4.5(8) . . . . ?
C8 C9 C10 C8 2.3(9) . . . 3_767 ?
C8 C9 C10 O11 -176.8(5) . . . . ?
C8 C10 O11 La1 27.3(6) 3_767 . . 3_767 ?
C9 C10 O11 La1 -153.6(5) . . . 3_767 ?
C10 C8 C9 C10 -2.3(9) 3_767 . . . ?
C10 C8 C9 Cl12 -175.6(4) 3_767 . . . ?
Cl12 C9 C10 C8 175.5(4) . . . 3_767 ?
Cl12 C9 C10 O11 -3.6(8) . . . . ?
La1 O7 C8 C9 -154.9(4) . . . . ?
La1 O7 C8 C10 25.1(6) . . . 3_767 ?
La1 O13 C14 C15 165.6(4) . . . . ?
La1 O13 C14 C16 -14.6(6) . . . 3_666 ?
O1 C2 C3 C4 -172.3(6) . . . . ?
O1 C2 C3 Cl6 5.0(8) . . . . ?
O13 C14 C15 C16 -178.1(5) . . . . ?
O13 C14 C15 Cl18 0.7(8) . . . . ?
C14 C15 C16 C14 -2.0(9) . . . 3_666 ?
C14 C15 C16 O17 179.2(5) . . . . ?
C14 C16 O17 La1 -15.3(6) 3_666 . . 3_666 ?
C15 C16 O17 La1 163.5(4) . . . 3_666 ?
C16 C14 C15 C16 2.1(9) 3_666 . . . ?
C16 C14 C15 Cl18 -179.1(4) 3_666 . . . ?
Cl18 C15 C16 C14 179.1(4) . . . 3_666 ?
Cl18 C15 C16 O17 0.4(8) . . . . ?
C19 C20 C21 C22 -4.8(8) . . . . ?
C19 C20 C21 O26 174.8(5) . . . . ?
C19 C20 O25 La1 -177.2(4) . . . 4_565 ?
C19 C24 O28 La1 -165.9(4) . . . . ?
C20 C19 C24 C23 -8.0(8) . . . . ?
C20 C19 C24 O28 173.0(5) . . . . ?
C20 C21 C22 C23 -2.3(9) . . . . ?
C20 C21 C22 Cl30 178.9(4) . . . . ?
C20 C21 O26 La1 5.2(7) . . . 4_565 ?
C21 C20 O25 La1 2.4(6) . . . 4_565 ?
C21 C22 C23 C24 4.3(9) . . . . ?
C21 C22 C23 O27 -176.3(6) . . . . ?
C22 C21 O26 La1 -175.2(5) . . . 4_565 ?
C22 C23 C24 C19 0.6(8) . . . . ?
C22 C23 C24 O28 179.7(5) . . . . ?
C22 C23 O27 La1 166.4(5) . . . . ?
C23 C24 O28 La1 15.1(7) . . . . ?
C24 C19 C20 C21 10.0(8) . . . . ?
C24 C19 C20 O25 -170.4(5) . . . . ?
C24 C23 O27 La1 -14.2(6) . . . . ?
O25 C20 C21 C22 175.5(5) . . . . ?
O25 C20 C21 O26 -4.8(7) . . . . ?
O26 C21 C22 C23 178.2(6) . . . . ?
O26 C21 C22 Cl30 -0.7(9) . . . . ?
O27 C23 C24 C19 -178.9(5) . . . . ?
O27 C23 C24 O28 0.3(7) . . . . ?
Cl29 C19 C20 C21 -175.3(4) . . . . ?
Cl29 C19 C20 O25 4.3(8) . . . . ?
Cl29 C19 C24 C23 177.3(4) . . . . ?
Cl29 C19 C24 O28 -1.8(8) . . . . ?
Cl30 C22 C23 C24 -176.9(4) . . . . ?
Cl30 C22 C23 O27 2.5(9) . . . . ?
N31 C32 C33 C34 0.5(9) . . . . ?
N31 C36 C37 C38 -160.7(5) . . . . ?
N31 C36 C37 N42 18.0(7) . . . . ?
C32 N31 C36 C35 -0.8(8) . . . . ?
C32 N31 C36 C37 176.6(5) . . . . ?
C32 N31 C44 C43 144.9(6) . . . . ?
C32 C33 C34 C35 2.3(8) . . . . ?
C33 C34 C35 C36 -4.4(8) . . . . ?
C34 C35 C36 N31 3.7(8) . . . . ?
C34 C35 C36 C37 -173.6(5) . . . . ?
C35 C36 C37 C38 16.5(8) . . . . ?
C35 C36 C37 N42 -164.7(5) . . . . ?
C36 N31 C32 C33 -1.2(9) . . . . ?
C36 N31 C44 C43 -39.2(7) . . . . ?
C36 C37 C38 C39 -179.7(5) . . . . ?
C36 C37 N42 C41 -176.6(5) . . . . ?
C36 C37 N42 C43 6.0(7) . . . . ?
C37 C38 C39 C40 -3.3(9) . . . . ?
C37 N42 C43 C44 -44.7(7) . . . . ?
C38 C37 N42 C41 2.2(8) . . . . ?
C38 C37 N42 C43 -175.2(5) . . . . ?
C38 C39 C40 C41 1.5(9) . . . . ?
C39 C40 C41 N42 2.1(9) . . . . ?
C40 C41 N42 C37 -4.0(8) . . . . ?
C40 C41 N42 C43 173.4(5) . . . . ?
C41 N42 C43 C44 137.8(5) . . . . ?
N42 C37 C38 C39 1.5(8) . . . . ?
N42 C43 C44 N31 59.4(7) . . . . ?
C44 N31 C32 C33 174.5(6) . . . . ?
C44 N31 C36 C35 -176.6(5) . . . . ?
C44 N31 C36 C37 0.8(8) . . . . ?

loop_
_exptl_oxdiff_crystal_face_indexfrac_h
_exptl_oxdiff_crystal_face_indexfrac_k
_exptl_oxdiff_crystal_face_indexfrac_l
_exptl_oxdiff_crystal_face_x
_exptl_oxdiff_crystal_face_y
_exptl_oxdiff_crystal_face_z
-5.5304 11.4135 0.3978 0.6994 0.0563 -0.7125
5.3505 -11.4981 0.0745 -0.7467 -0.0600 0.6625
2.3197 1.8273 -6.8303 0.7229 0.0566 0.6887
-2.8797 -0.6489 6.8477 -0.6486 -0.0507 -0.7595
-4.6491 -12.6736 -0.5670 0.0792 -0.9968 0.0091
5.9934 -10.4611 -2.3530 -0.4648 -0.0379 0.8846
4.4792 -11.3394 1.7886 -0.8884 -0.0711 0.4536
-4.6886 11.4340 -1.4337 0.8630 0.0691 -0.5004
-6.0331 9.5897 3.3163 0.3234 0.0267 -0.9459
-2.0327 -14.3555 -2.5196 0.0722 -0.9127 0.4023
-7.1214 -6.0942 2.5642 0.0644 -0.8064 -0.5879
1.6884 14.4028 2.7317 -0.0706 0.8922 -0.4462
-1.7219 14.9638 -2.3032 0.8390 0.4568 -0.2957
4.0189 4.3345 -6.4259 0.6100 0.3307 0.7201
5.1144 12.0468 0.1340 -0.0788 0.9940 0.0757
6.2786 9.6622 -1.1610 -0.0744 0.9428 0.3249
